data_1549721
loop_
_publ_author_name
'Goyal, Navneet'
'Do, Camilla'
'Donahue, James P.'
'Mague, Joel T.'
'Foroozesh, Maryam'

_publ_section_title
;
 Ethyl 2-[2-(4-oxo-4<i>H</i>-chromen-2-yl)phenoxy]acetate
;
_journal_coeditor_code SU4166
_journal_issue 7
_journal_name_full IUCrData
_journal_page_first x180993
_journal_paper_doi 10.1107/S2414314618009938
_journal_volume 3
_journal_year 2018
_chemical_formula_iupac 'C19 H16 O5'
_chemical_formula_moiety 'C19 H16 O5'
_chemical_formula_sum 'C19 H16 O5'
_chemical_formula_weight 324.32
_chemical_name_systematic
;
Ethyl 2-[2-(4-oxo-4<i>H</i>-chromen-2-yl)phenoxy]acetate
;
_space_group_crystal_system orthorhombic
_space_group_IT_number 19
_space_group_name_Hall 'P 2ac 2ab'
_space_group_name_H-M_alt 'P 21 21 21'
_symmetry_space_group_name_Hall 'P 2ac 2ab'
_symmetry_space_group_name_H-M 'P 21 21 21'
_atom_sites_solution_hydrogens difmap
_atom_sites_solution_primary direct
_atom_sites_solution_secondary difmap
_audit_creation_method SHELXL-2018/1
_cell_angle_alpha 90
_cell_angle_beta 90
_cell_angle_gamma 90
_cell_formula_units_Z 4
_cell_length_a 4.68520(10)
_cell_length_b 17.5786(5)
_cell_length_c 18.8573(5)
_cell_measurement_reflns_used 9900
_cell_measurement_temperature 150(2)
_cell_measurement_theta_max 72.4218
_cell_measurement_theta_min 3.4372
_cell_volume 1553.07(7)
_computing_cell_refinement
;
<i>SAINT</i> (Bruker, 2016)
;
_computing_data_collection
;
<i>APEX3</i> (Bruker, 2016)
;
_computing_data_reduction
;
<i>SAINT</i> (Bruker, 2016)
;
_computing_molecular_graphics
;
<i>DIAMOND</i> (Brandenburg & Putz, 2012) and Mercury (Macrae <i>et
al.</i>,  2008)
;
_computing_publication_material
;
<i>SHELXTL</i> (Sheldrick, 2008) and publCIF (Westrip, 2010)
;
_computing_structure_refinement
;
<i>SHELXL2018/1</i> (Sheldrick, 2015<i>b</i>)
;
_computing_structure_solution
;
<i>SHELXT</i> (Sheldrick, 2015<i>a</i>)
;
_diffrn_ambient_temperature 150(2)
_diffrn_detector_area_resol_mean 10.4167
_diffrn_measured_fraction_theta_full 0.991
_diffrn_measured_fraction_theta_max 0.990
_diffrn_measurement_device_type 'Bruker D8 VENTURE PHOTON 100 CMOS'
_diffrn_measurement_method '\w scans'
_diffrn_radiation_monochromator mirror
_diffrn_radiation_type CuK\a
_diffrn_radiation_wavelength 1.54178
_diffrn_reflns_av_R_equivalents 0.0396
_diffrn_reflns_limit_h_max 4
_diffrn_reflns_limit_h_min -5
_diffrn_reflns_limit_k_max 21
_diffrn_reflns_limit_k_min -21
_diffrn_reflns_limit_l_max 22
_diffrn_reflns_limit_l_min -23
_diffrn_reflns_number 11308
_diffrn_reflns_theta_full 72.350
_diffrn_reflns_theta_max 72.396
_diffrn_reflns_theta_min 3.437
_exptl_absorpt_coefficient_mu 0.834
_exptl_absorpt_correction_T_max 0.94
_exptl_absorpt_correction_T_min 0.77
_exptl_absorpt_correction_type multi-scan
_exptl_absorpt_process_details
;
(<i>SADABS</i>; Krause <i>et al.</i>, 2015)
;
_exptl_crystal_colour colourless
_exptl_crystal_density_diffrn 1.387
_exptl_crystal_density_method 'not measured'
_exptl_crystal_description plate
_exptl_crystal_F_000 680
_exptl_crystal_size_max 0.294
_exptl_crystal_size_mid 0.221
_exptl_crystal_size_min 0.072
_refine_diff_density_max 0.128
_refine_diff_density_min -0.171
_refine_ls_abs_structure_details
;
Flack <i>x</i> determined using 1052 quotients
[(<i>I</i>^+^)-(<i>I</i>^-^)]/[(<i>I</i>^+^)+(<i>I</i>^-^)]
(Parsons <i>et al.</i>, 2013).
;
_refine_ls_abs_structure_Flack 0.04(9)
_refine_ls_extinction_method none
_refine_ls_goodness_of_fit_ref 1.084
_refine_ls_hydrogen_treatment refall
_refine_ls_matrix_type full
_refine_ls_number_parameters 281
_refine_ls_number_reflns 3030
_refine_ls_number_restraints 0
_refine_ls_restrained_S_all 1.084
_refine_ls_R_factor_all 0.0392
_refine_ls_R_factor_gt 0.0352
_refine_ls_shift/su_max 0.000
_refine_ls_shift/su_mean 0.000
_refine_ls_structure_factor_coef Fsqd
_refine_ls_weighting_details 'w=1/[\s^2^(Fo^2^)+(0.0432P)^2^+0.2094P] where P=(Fo^2^+2Fc^2^)/3'
_refine_ls_weighting_scheme calc
_refine_ls_wR_factor_gt 0.0848
_refine_ls_wR_factor_ref 0.0888
_reflns_number_gt 2800
_reflns_number_total 3030
_reflns_threshold_expression 'I > 2\s(I)'
_cod_data_source_file su4166sup1.cif
_cod_data_source_block I
_cod_database_code 1549721
_shelx_space_group_comment
;
The symmetry employed for this shelxl refinement is uniquely defined
by the following loop, which should always be used as a source of
symmetry information in preference to the above space-group names.
They are only intended as comments.
;
_shelx_estimated_absorpt_t_min 0.792
_shelx_estimated_absorpt_t_max 0.942

loop_
_space_group_symop_operation_xyz
'x, y, z'
'-x+1/2, -y, z+1/2'
'-x, y+1/2, -z+1/2'
'x+1/2, -y+1/2, -z'

loop_
_atom_site_type_symbol
_atom_site_label
_atom_site_fract_x
_atom_site_fract_y
_atom_site_fract_z
_atom_site_U_iso_or_equiv
_atom_site_adp_type
_atom_site_calc_flag
_atom_site_occupancy
O O1 0.2034(3) 0.36678(8) 0.51445(8) 0.0368(4) Uani d 1
O O2 0.7780(4) 0.46099(10) 0.65057(8) 0.0460(4) Uani d 1
O O3 0.6284(4) 0.55035(9) 0.41929(8) 0.0401(4) Uani d 1
O O4 1.1532(4) 0.69398(10) 0.40606(10) 0.0513(5) Uani d 1
O O5 0.9663(4) 0.62778(9) 0.49699(8) 0.0423(4) Uani d 1
C C1 0.2302(5) 0.33774(12) 0.58204(11) 0.0346(5) Uani d 1
C C2 0.0567(6) 0.27625(14) 0.59824(13) 0.0423(6) Uani d 1
H H2 -0.075(7) 0.2546(16) 0.5610(14) 0.049(8) Uiso d 1
C C3 0.0689(6) 0.24647(14) 0.66622(14) 0.0474(6) Uani d 1
H H3 -0.056(7) 0.2035(18) 0.6761(16) 0.059(8) Uiso d 1
C C4 0.2536(6) 0.27732(14) 0.71673(13) 0.0465(6) Uani d 1
H H4 0.247(7) 0.2551(16) 0.7655(15) 0.052(8) Uiso d 1
C C5 0.4281(6) 0.33689(14) 0.69871(12) 0.0421(6) Uani d 1
H H5 0.560(6) 0.3608(16) 0.7313(15) 0.047(7) Uiso d 1
C C6 0.4182(5) 0.36879(12) 0.63074(11) 0.0350(5) Uani d 1
C C7 0.6005(5) 0.43284(12) 0.61004(11) 0.0361(5) Uani d 1
C C8 0.5556(5) 0.46043(13) 0.53864(12) 0.0362(5) Uani d 1
H H8 0.669(6) 0.5030(16) 0.5230(14) 0.046(7) Uiso d 1
C C9 0.3641(5) 0.42812(12) 0.49416(11) 0.0330(4) Uani d 1
C C10 0.3013(5) 0.44765(12) 0.41940(11) 0.0346(5) Uani d 1
C C11 0.0962(5) 0.40542(13) 0.38233(13) 0.0405(5) Uani d 1
H H11 -0.012(6) 0.3664(15) 0.4072(14) 0.042(7) Uiso d 1
C C12 0.0415(6) 0.41769(14) 0.31085(13) 0.0469(6) Uani d 1
H H12 -0.103(6) 0.3856(15) 0.2880(15) 0.047(7) Uiso d 1
C C13 0.1946(6) 0.47231(14) 0.27468(13) 0.0458(6) Uani d 1
H H13 0.159(6) 0.4829(16) 0.2251(15) 0.050(7) Uiso d 1
C C14 0.3935(6) 0.51654(14) 0.30949(12) 0.0422(6) Uani d 1
H H14 0.488(7) 0.5559(17) 0.2835(16) 0.057(8) Uiso d 1
C C15 0.4429(5) 0.50577(12) 0.38172(12) 0.0358(5) Uani d 1
C C16 0.7779(5) 0.60771(14) 0.38187(12) 0.0404(5) Uani d 1
H H16A 0.886(6) 0.5842(14) 0.3420(13) 0.041(7) Uiso d 1
H H16B 0.642(6) 0.6484(14) 0.3621(13) 0.035(6) Uiso d 1
C C17 0.9869(5) 0.64768(13) 0.42946(12) 0.0382(5) Uani d 1
C C18 1.1644(7) 0.66578(16) 0.54554(14) 0.0479(6) Uani d 1
H H18A 1.363(7) 0.6452(17) 0.5326(17) 0.058(8) Uiso d 1
H H18B 1.143(6) 0.7245(17) 0.5402(15) 0.053(8) Uiso d 1
C C19 1.0807(9) 0.64282(19) 0.61898(16) 0.0607(8) Uani d 1
H H19A 1.224(9) 0.663(2) 0.650(2) 0.083(11) Uiso d 1
H H19B 1.074(7) 0.588(2) 0.6227(17) 0.070(10) Uiso d 1
H H19C 0.887(10) 0.662(2) 0.632(2) 0.104(15) Uiso d 1

loop_
_atom_site_aniso_label
_atom_site_aniso_U_11
_atom_site_aniso_U_22
_atom_site_aniso_U_33
_atom_site_aniso_U_12
_atom_site_aniso_U_13
_atom_site_aniso_U_23
O1 0.0381(8) 0.0372(7) 0.0350(7) -0.0042(7) -0.0006(6) -0.0031(6)
O2 0.0501(10) 0.0495(9) 0.0384(8) -0.0137(8) -0.0087(7) -0.0020(7)
O3 0.0434(9) 0.0433(8) 0.0337(7) -0.0057(7) 0.0017(7) -0.0005(6)
O4 0.0484(11) 0.0482(9) 0.0573(10) -0.0074(9) 0.0135(9) 0.0052(8)
O5 0.0443(9) 0.0421(8) 0.0405(8) -0.0049(7) 0.0005(7) -0.0001(7)
C1 0.0359(12) 0.0331(10) 0.0348(10) 0.0033(9) 0.0033(9) -0.0036(8)
C2 0.0421(14) 0.0389(12) 0.0460(12) -0.0057(11) 0.0030(10) -0.0047(10)
C3 0.0526(15) 0.0374(12) 0.0523(14) -0.0073(12) 0.0104(12) -0.0006(10)
C4 0.0570(16) 0.0414(12) 0.0411(12) -0.0014(12) 0.0083(12) 0.0009(10)
C5 0.0503(15) 0.0403(12) 0.0358(11) -0.0025(11) 0.0031(10) -0.0027(9)
C6 0.0360(11) 0.0329(10) 0.0362(10) 0.0011(10) 0.0044(9) -0.0050(8)
C7 0.0377(12) 0.0352(11) 0.0354(10) -0.0004(10) 0.0018(9) -0.0046(9)
C8 0.0380(12) 0.0350(11) 0.0356(11) -0.0020(10) 0.0010(9) -0.0024(9)
C9 0.0323(11) 0.0311(9) 0.0355(10) 0.0039(9) 0.0032(9) -0.0037(8)
C10 0.0352(12) 0.0340(10) 0.0346(10) 0.0077(9) 0.0001(9) -0.0064(8)
C11 0.0418(13) 0.0360(11) 0.0437(11) 0.0056(10) -0.0067(10) -0.0051(10)
C12 0.0539(16) 0.0410(13) 0.0458(12) 0.0095(12) -0.0162(11) -0.0092(11)
C13 0.0551(16) 0.0446(13) 0.0376(12) 0.0174(12) -0.0095(11) -0.0067(10)
C14 0.0486(15) 0.0434(12) 0.0347(11) 0.0108(12) -0.0010(10) -0.0016(10)
C15 0.0358(12) 0.0376(11) 0.0340(10) 0.0082(10) 0.0000(9) -0.0070(8)
C16 0.0405(13) 0.0431(12) 0.0377(11) 0.0014(11) 0.0083(10) 0.0033(10)
C17 0.0374(12) 0.0346(11) 0.0427(12) 0.0060(10) 0.0088(10) 0.0011(9)
C18 0.0464(16) 0.0450(14) 0.0523(14) -0.0064(12) -0.0055(11) -0.0063(11)
C19 0.079(2) 0.0539(17) 0.0492(14) -0.0116(16) -0.0156(16) -0.0003(13)

loop_
_atom_type_symbol
_atom_type_description
_atom_type_scat_dispersion_real
_atom_type_scat_dispersion_imag
_atom_type_scat_source
C C 0.0181 0.0091 'International Tables Vol C Tables 4.2.6.8 and 6.1.1.4'
H H 0.0000 0.0000 'International Tables Vol C Tables 4.2.6.8 and 6.1.1.4'
O O 0.0492 0.0322 'International Tables Vol C Tables 4.2.6.8 and 6.1.1.4'

loop_
_geom_angle_atom_site_label_1
_geom_angle_atom_site_label_2
_geom_angle_atom_site_label_3
_geom_angle
C9 O1 C1 119.97(17)
C15 O3 C16 117.64(17)
C17 O5 C18 115.8(2)
O1 C1 C6 121.68(19)
O1 C1 C2 116.0(2)
C6 C1 C2 122.3(2)
C3 C2 C1 118.3(2)
C3 C2 H2 121.7(16)
C1 C2 H2 120.0(16)
C2 C3 C4 120.6(2)
C2 C3 H3 116.4(18)
C4 C3 H3 122.9(18)
C5 C4 C3 119.8(2)
C5 C4 H4 123.0(18)
C3 C4 H4 117.1(18)
C4 C5 C6 120.9(2)
C4 C5 H5 123.8(16)
C6 C5 H5 115.3(16)
C1 C6 C5 118.1(2)
C1 C6 C7 119.8(2)
C5 C6 C7 122.1(2)
O2 C7 C8 122.7(2)
O2 C7 C6 122.4(2)
C8 C7 C6 114.9(2)
C9 C8 C7 122.2(2)
C9 C8 H8 120.0(16)
C7 C8 H8 117.8(16)
C8 C9 O1 121.46(19)
C8 C9 C10 128.7(2)
O1 C9 C10 109.83(18)
C11 C10 C15 117.1(2)
C11 C10 C9 119.2(2)
C15 C10 C9 123.7(2)
C12 C11 C10 121.9(3)
C12 C11 H11 118.7(16)
C10 C11 H11 119.4(16)
C13 C12 C11 119.5(3)
C13 C12 H12 122.9(16)
C11 C12 H12 117.6(16)
C12 C13 C14 120.6(2)
C12 C13 H13 121.6(17)
C14 C13 H13 117.8(17)
C13 C14 C15 120.0(2)
C13 C14 H14 118.5(19)
C15 C14 H14 121.4(19)
O3 C15 C14 122.2(2)
O3 C15 C10 116.94(19)
C14 C15 C10 120.8(2)
O3 C16 C17 110.95(19)
O3 C16 H16A 109.3(15)
C17 C16 H16A 108.3(15)
O3 C16 H16B 111.7(14)
C17 C16 H16B 107.2(13)
H16A C16 H16B 109(2)
O4 C17 O5 125.1(2)
O4 C17 C16 121.1(2)
O5 C17 C16 113.8(2)
O5 C18 C19 106.8(2)
O5 C18 H18A 105.4(17)
C19 C18 H18A 111.3(18)
O5 C18 H18B 109.3(17)
C19 C18 H18B 109.4(16)
H18A C18 H18B 114(3)
C18 C19 H19A 107(2)
C18 C19 H19B 110.1(19)
H19A C19 H19B 110(3)
C18 C19 H19C 113(3)
H19A C19 H19C 111(3)
H19B C19 H19C 107(4)

loop_
_geom_bond_atom_site_label_1
_geom_bond_atom_site_label_2
_geom_bond_distance
O1 C9 1.370(3)
O1 C1 1.379(3)
O2 C7 1.233(3)
O3 C15 1.368(3)
O3 C16 1.416(3)
O4 C17 1.210(3)
O5 C17 1.324(3)
O5 C18 1.465(3)
C1 C6 1.385(3)
C1 C2 1.386(3)
C2 C3 1.386(4)
C2 H2 1.01(3)
C3 C4 1.396(4)
C3 H3 0.97(3)
C4 C5 1.371(4)
C4 H4 1.00(3)
C5 C6 1.400(3)
C5 H5 0.97(3)
C6 C7 1.466(3)
C7 C8 1.446(3)
C8 C9 1.353(3)
C8 H8 0.96(3)
C9 C10 1.481(3)
C10 C11 1.401(3)
C10 C15 1.410(3)
C11 C12 1.389(3)
C11 H11 0.97(3)
C12 C13 1.379(4)
C12 H12 0.98(3)
C13 C14 1.380(4)
C13 H13 0.97(3)
C14 C15 1.394(3)
C14 H14 0.96(3)
C16 C17 1.503(4)
C16 H16A 0.99(3)
C16 H16B 1.03(3)
C18 C19 1.495(4)
C18 H18A 1.03(3)
C18 H18B 1.04(3)
C19 H19A 0.97(4)
C19 H19B 0.97(4)
C19 H19C 1.00(5)

loop_
_geom_hbond_atom_site_label_D
_geom_hbond_atom_site_label_H
_geom_hbond_atom_site_label_A
_geom_hbond_site_symmetry_A
_geom_hbond_distance_DH
_geom_hbond_distance_HA
_geom_hbond_distance_DA
_geom_hbond_angle_DHA
C8 H8 O3 . 0.96(3) 2.13(3) 2.771(3) 122(2)
C5 H5 O2 . 0.97(3) 2.54(3) 2.876(3) 100(2)
C11 H11 O1 . 0.97(3) 2.26(3) 2.631(3) 101(2)
C16 H16B O4 1_455 1.03(3) 2.56(3) 3.327(3) 131(2)
C16 H16A Cg3 1_655 0.99(3) 2.75(3) 3.0449(3) 128(2)

loop_
_geom_torsion_atom_site_label_1
_geom_torsion_atom_site_label_2
_geom_torsion_atom_site_label_3
_geom_torsion_atom_site_label_4
_geom_torsion
C9 O1 C1 C6 -0.3(3)
C9 O1 C1 C2 179.21(19)
O1 C1 C2 C3 -178.0(2)
C6 C1 C2 C3 1.6(4)
C1 C2 C3 C4 -0.6(4)
C2 C3 C4 C5 -1.0(4)
C3 C4 C5 C6 1.8(4)
O1 C1 C6 C5 178.7(2)
C2 C1 C6 C5 -0.8(3)
O1 C1 C6 C7 -1.7(3)
C2 C1 C6 C7 178.7(2)
C4 C5 C6 C1 -0.9(4)
C4 C5 C6 C7 179.6(2)
C1 C6 C7 O2 -177.6(2)
C5 C6 C7 O2 1.9(3)
C1 C6 C7 C8 2.5(3)
C5 C6 C7 C8 -177.9(2)
O2 C7 C8 C9 178.7(2)
C6 C7 C8 C9 -1.5(3)
C7 C8 C9 O1 -0.5(3)
C7 C8 C9 C10 -177.5(2)
C1 O1 C9 C8 1.5(3)
C1 O1 C9 C10 179.00(18)
C8 C9 C10 C11 178.7(2)
O1 C9 C10 C11 1.5(3)
C8 C9 C10 C15 0.6(4)
O1 C9 C10 C15 -176.63(19)
C15 C10 C11 C12 2.6(3)
C9 C10 C11 C12 -175.7(2)
C10 C11 C12 C13 0.8(4)
C11 C12 C13 C14 -2.4(4)
C12 C13 C14 C15 0.6(4)
C16 O3 C15 C14 -1.6(3)
C16 O3 C15 C10 178.42(19)
C13 C14 C15 O3 -177.0(2)
C13 C14 C15 C10 2.9(3)
C11 C10 C15 O3 175.58(19)
C9 C10 C15 O3 -6.3(3)
C11 C10 C15 C14 -4.4(3)
C9 C10 C15 C14 173.8(2)
C15 O3 C16 C17 -176.01(18)
C18 O5 C17 O4 -0.2(3)
C18 O5 C17 C16 -179.5(2)
O3 C16 C17 O4 173.4(2)
O3 C16 C17 O5 -7.3(3)
C17 O5 C18 C19 173.0(2)

_cod_database_fobs_code 1549721
